data_7047693
loop_
_publ_author_name
'Savard, Jamie M.'
'Brunet, Gabriel'
'Srinivasan, Anandi'
'Murugesu, Muralee'
'Brusso, Jaclyn L.'

_publ_section_title
;
 Ferromagnetically coupled dinuclear M<sup>II</sup> complexes based on a
 boratriazine ligand framework.
;
_journal_issue 42
_journal_name_full 'Dalton transactions (Cambridge, England : 2003)'
_journal_page_first 14875
_journal_page_last 14879
_journal_paper_doi 10.1039/c8dt03145b
_journal_volume 47
_journal_year 2018
_chemical_formula_moiety 'C24 H20 B2 F4 Fe2 N22'
_chemical_formula_sum 'C24 H20 B2 F4 Fe2 N22'
_chemical_formula_weight 825.94
_chemical_melting_point ?
_chemical_name_common '[Fe2(N3)2(Py2F2BTA)2(N3)2]'
_chemical_name_systematic '[Fe2(N3)2(Py2F2BTA)2(N3)2]'
_space_group_crystal_system monoclinic
_space_group_IT_number 14
_space_group_name_Hall '-P 2ybc'
_space_group_name_H-M_alt 'P 1 21/c 1'
_symmetry_space_group_name_Hall '-P 2ybc'
_symmetry_space_group_name_H-M 'P 1 21/c 1'
_atom_sites_solution_hydrogens mixed
_audit_creation_method SHELXL-2018/3
_audit_update_record
;
2018-07-11 deposited with the CCDC.
2018-09-26 downloaded from the CCDC.
;
_cell_angle_alpha 90
_cell_angle_beta 107.1280(10)
_cell_angle_gamma 90
_cell_formula_units_Z 2
_cell_length_a 11.9622(3)
_cell_length_b 10.2305(2)
_cell_length_c 14.0273(3)
_cell_measurement_reflns_used 6926
_cell_measurement_temperature 200(2)
_cell_measurement_theta_max 26.08
_cell_measurement_theta_min 2.50
_cell_volume 1640.52(6)
_computing_cell_refinement 'APEX II (Bruker, 2009)'
_computing_data_collection 'APEX II (Bruker, 2009)'
_computing_data_reduction 'SAINT (Bruker)'
_computing_molecular_graphics 'Mercury (Macrae et al., 2008)'
_computing_publication_material 'CIFTAB (Sheldrick, 1997)'
_computing_structure_refinement 'SHELXL-2016/6 (Sheldrick, 2016)'
_computing_structure_solution 'SHELXT 2014/5 (Sheldrick, 2014)'
_diffrn_ambient_temperature 200(2)
_diffrn_measured_fraction_theta_full 0.999
_diffrn_measured_fraction_theta_max 0.976
_diffrn_measurement_device_type 'Bruker APEX-II CCD'
_diffrn_measurement_method '\f and \w scans'
_diffrn_radiation_type MoK\a
_diffrn_radiation_wavelength 0.71073
_diffrn_reflns_av_unetI/netI 0.0801
_diffrn_reflns_Laue_measured_fraction_full 0.999
_diffrn_reflns_Laue_measured_fraction_max 0.976
_diffrn_reflns_limit_h_max 16
_diffrn_reflns_limit_h_min -17
_diffrn_reflns_limit_k_max 14
_diffrn_reflns_limit_k_min 0
_diffrn_reflns_limit_l_max 20
_diffrn_reflns_limit_l_min 0
_diffrn_reflns_number 7704
_diffrn_reflns_point_group_measured_fraction_full 0.999
_diffrn_reflns_point_group_measured_fraction_max 0.976
_diffrn_reflns_theta_full 25.242
_diffrn_reflns_theta_max 30.997
_diffrn_reflns_theta_min 1.781
_diffrn_source 'sealed tube'
_exptl_absorpt_coefficient_mu 0.965
_exptl_absorpt_correction_T_max 0.747441
_exptl_absorpt_correction_T_min 0.641308
_exptl_absorpt_correction_type multi-scan
_exptl_absorpt_process_details 'TWINABS v.2012/1 (Bruker,2012)'
_exptl_crystal_colour black
_exptl_crystal_density_diffrn 1.672
_exptl_crystal_density_meas ?
_exptl_crystal_density_method 'not measured'
_exptl_crystal_description parallelepiped
_exptl_crystal_F_000 832
_exptl_crystal_preparation 'Magnetic properties'
_exptl_crystal_size_max 0.220
_exptl_crystal_size_mid 0.210
_exptl_crystal_size_min 0.140
_refine_diff_density_max 2.319
_refine_diff_density_min -0.631
_refine_diff_density_rms 0.121
_refine_ls_extinction_method none
_refine_ls_goodness_of_fit_ref 1.005
_refine_ls_hydrogen_treatment mixed
_refine_ls_matrix_type full
_refine_ls_number_parameters 253
_refine_ls_number_reflns 7704
_refine_ls_number_restraints 26
_refine_ls_restrained_S_all 1.003
_refine_ls_R_factor_all 0.1217
_refine_ls_R_factor_gt 0.0563
_refine_ls_shift/su_max 0.001
_refine_ls_shift/su_mean 0.000
_refine_ls_structure_factor_coef Fsqd
_refine_ls_weighting_details 'w=1/[\s^2^(Fo^2^)+(0.0760P)^2^] where P=(Fo^2^+2Fc^2^)/3'
_refine_ls_weighting_scheme calc
_refine_ls_wR_factor_gt 0.1185
_refine_ls_wR_factor_ref 0.1499
_reflns_Friedel_coverage 0.000
_reflns_number_gt 4536
_reflns_number_total 7704
_reflns_threshold_expression 'I > 2\s(I)'
_cod_data_source_file c8dt03145b2.cif
_cod_data_source_block complex_1
_cod_depositor_comments
;
The following automatic conversions were performed:

'_chemical_melting_point' value 'not measured' was changed to '?' -
the value is undefined or not given.

'_exptl_crystal_density_meas' value 'not measured' was changed to '?'
- the value is perceived as not measured.

Automatic conversion script
Id: cif_fix_values 4973 2017-02-22 13:04:09Z antanas 

 Adding full bibliography for 7047693--7047694.cif.
;
_cod_database_code 7047693
_shelx_shelxl_version_number 2018/3
_shelx_space_group_comment
;
The symmetry employed for this shelxl refinement is uniquely defined
by the following loop, which should always be used as a source of
symmetry information in preference to the above space-group names.
They are only intended as comments.
;
_shelx_estimated_absorpt_t_min 0.816
_shelx_estimated_absorpt_t_max 0.877

loop_
_space_group_symop_operation_xyz
'x, y, z'
'-x, y+1/2, -z+1/2'
'-x, -y, -z'
'x, -y-1/2, z-1/2'

loop_
_atom_site_label
_atom_site_type_symbol
_atom_site_fract_x
_atom_site_fract_y
_atom_site_fract_z
_atom_site_U_iso_or_equiv
_atom_site_adp_type
_atom_site_occupancy
_atom_site_site_symmetry_order
_atom_site_calc_flag
_atom_site_refinement_flags_posn
_atom_site_refinement_flags_adp
C1 C 0.8722(4) 0.5677(3) 0.6934(3) 0.0311(10) Uani 1 1 d . .
H1 H 0.939828 0.619201 0.698772 0.037 Uiso 1 1 calc R U
C2 C 0.8393(4) 0.5447(4) 0.7782(3) 0.0377(11) Uani 1 1 d . .
H2 H 0.884484 0.578566 0.840732 0.045 Uiso 1 1 calc R U
C3 C 0.7406(4) 0.4724(5) 0.7712(4) 0.0374(11) Uani 1 1 d . U
H3 H 0.716641 0.455219 0.828799 0.045 Uiso 1 1 calc R U
C4 C 0.6764(3) 0.4247(3) 0.6789(4) 0.0323(9) Uani 1 1 d . U
H4 H 0.607062 0.375551 0.672082 0.039 Uiso 1 1 calc R U
C5 C 0.7146(3) 0.4497(4) 0.5970(3) 0.0242(8) Uani 1 1 d . U
C6 C 0.6541(3) 0.4012(3) 0.4946(3) 0.0235(7) Uani 1 1 d . .
C7 C 0.6515(3) 0.4115(3) 0.3285(3) 0.0225(7) Uani 1 1 d . .
C8 C 0.7118(4) 0.4671(4) 0.2583(3) 0.0224(8) Uani 1 1 d . U
C9 C 0.6706(3) 0.4513(3) 0.1563(4) 0.0291(10) Uani 1 1 d . U
H9 H 0.599727 0.405527 0.126828 0.035 Uiso 1 1 calc R U
C10 C 0.7341(4) 0.5032(4) 0.0978(3) 0.0342(10) Uani 1 1 d . U
H10 H 0.707564 0.493920 0.027273 0.041 Uiso 1 1 calc R U
C11 C 0.8371(4) 0.5691(4) 0.1431(3) 0.0361(11) Uani 1 1 d . .
H11 H 0.883681 0.603576 0.104648 0.043 Uiso 1 1 calc R U
C12 C 0.8704(4) 0.5834(4) 0.2451(3) 0.0297(9) Uani 1 1 d . .
H12 H 0.939392 0.631682 0.276045 0.036 Uiso 1 1 calc R U
B1 B 0.5064(3) 0.2647(3) 0.3717(7) 0.0276(9) Uani 1 1 d . .
Fe1 Fe 0.86082(3) 0.55055(4) 0.46593(4) 0.02196(13) Uani 1 1 d . .
F1 F 0.38586(17) 0.27211(18) 0.3438(4) 0.0361(5) Uani 1 1 d . .
F2 F 0.54207(18) 0.13587(18) 0.37483(19) 0.0409(5) Uani 1 1 d . .
N1 N 0.8127(3) 0.5204(3) 0.6034(2) 0.0252(7) Uani 1 1 d . .
N2 N 0.7051(2) 0.4379(2) 0.4251(2) 0.0225(5) Uani 1 1 d . .
N3 N 0.8101(3) 0.5326(3) 0.3028(2) 0.0232(7) Uani 1 1 d . .
N4 N 0.5601(3) 0.3300(3) 0.4742(2) 0.0270(6) Uani 1 1 d D .
N5 N 0.5561(3) 0.3426(3) 0.2994(2) 0.0287(6) Uani 1 1 d D .
N6 N 1.0271(2) 0.6289(2) 0.5107(3) 0.0301(6) Uani 1 1 d . .
N7 N 1.0562(3) 0.7376(3) 0.5092(6) 0.0382(9) Uani 1 1 d . .
N8 N 1.0859(4) 0.8441(4) 0.5080(5) 0.0930(18) Uani 1 1 d . .
N9 N 0.7789(3) 0.7416(2) 0.4471(6) 0.0284(7) Uani 1 1 d . .
N10 N 0.6767(2) 0.7511(2) 0.4210(6) 0.0226(6) Uani 1 1 d . .
N11 N 0.5750(3) 0.7632(3) 0.3988(6) 0.0370(8) Uani 1 1 d . .
H4A H 0.533(3) 0.314(4) 0.522(2) 0.029(10) Uiso 1 1 d D .
H5A H 0.525(3) 0.330(4) 0.2378(17) 0.027(10) Uiso 1 1 d D .

loop_
_atom_site_aniso_label
_atom_site_aniso_U_11
_atom_site_aniso_U_22
_atom_site_aniso_U_33
_atom_site_aniso_U_23
_atom_site_aniso_U_13
_atom_site_aniso_U_12
C1 0.0278(19) 0.0339(18) 0.030(3) -0.0039(17) 0.0058(16) -0.0017(15)
C2 0.041(3) 0.043(2) 0.023(2) -0.0076(18) 0.0009(19) -0.002(2)
C3 0.041(3) 0.052(2) 0.023(2) -0.0004(19) 0.014(2) -0.004(2)
C4 0.0319(17) 0.0397(18) 0.025(3) -0.001(2) 0.0082(18) -0.0070(14)
C5 0.0211(17) 0.0271(18) 0.024(2) 0.0010(17) 0.0061(14) -0.0001(15)
C6 0.0210(16) 0.0233(15) 0.0262(18) -0.0015(14) 0.0069(14) -0.0003(12)
C7 0.0192(16) 0.0245(15) 0.0238(18) -0.0018(14) 0.0062(13) 0.0002(12)
C8 0.0229(18) 0.0243(16) 0.0207(19) 0.0008(15) 0.0077(15) 0.0022(13)
C9 0.0273(16) 0.0325(16) 0.025(3) -0.0027(18) 0.0045(17) -0.0009(13)
C10 0.042(3) 0.038(2) 0.023(2) 0.0022(19) 0.0108(18) 0.004(2)
C11 0.034(3) 0.044(2) 0.033(3) 0.016(2) 0.015(2) 0.0020(18)
C12 0.0271(18) 0.0335(18) 0.029(2) 0.0043(16) 0.0094(15) -0.0018(14)
B1 0.0199(17) 0.0314(18) 0.030(3) -0.003(2) 0.005(3) -0.0055(13)
Fe1 0.0168(2) 0.0252(2) 0.0229(2) -0.0002(2) 0.0042(2) -0.00212(17)
F1 0.0213(9) 0.0462(11) 0.0387(14) 0.0007(15) 0.0057(15) -0.0078(8)
F2 0.0413(12) 0.0294(10) 0.0540(15) -0.0037(11) 0.0171(12) -0.0033(8)
N1 0.0247(17) 0.0277(15) 0.0224(18) -0.0017(13) 0.0056(13) 0.0013(12)
N2 0.0211(11) 0.0282(12) 0.0178(13) 0.0001(13) 0.0050(12) -0.0038(10)
N3 0.0190(15) 0.0265(14) 0.0235(18) 0.0005(13) 0.0054(12) -0.0027(12)
N4 0.0252(15) 0.0333(15) 0.0245(16) 0.0015(14) 0.0105(13) -0.0059(12)
N5 0.0251(15) 0.0379(16) 0.0219(16) -0.0056(14) 0.0052(13) -0.0066(13)
N6 0.0191(12) 0.0279(13) 0.0425(18) -0.0005(15) 0.0081(15) -0.0011(10)
N7 0.0267(15) 0.0372(16) 0.046(3) 0.0062(19) 0.003(3) -0.0037(12)
N8 0.075(3) 0.042(2) 0.147(5) 0.021(3) 0.009(4) -0.023(2)
N9 0.0232(13) 0.0273(13) 0.033(2) 0.0006(13) 0.005(3) 0.0040(10)
N10 0.0251(14) 0.0253(12) 0.017(2) 0.0044(10) 0.005(4) 0.0038(9)
N11 0.0227(15) 0.0582(19) 0.033(2) 0.0171(18) 0.012(3) 0.0066(12)

loop_
_atom_type_symbol
_atom_type_description
_atom_type_scat_dispersion_real
_atom_type_scat_dispersion_imag
_atom_type_scat_source
C C 0.0033 0.0016 'International Tables Vol C Tables 4.2.6.8 and 6.1.1.4'
H H 0.0000 0.0000 'International Tables Vol C Tables 4.2.6.8 and 6.1.1.4'
B B 0.0013 0.0007 'International Tables Vol C Tables 4.2.6.8 and 6.1.1.4'
Fe Fe 0.3463 0.8444 'International Tables Vol C Tables 4.2.6.8 and 6.1.1.4'
F F 0.0171 0.0103 'International Tables Vol C Tables 4.2.6.8 and 6.1.1.4'
N N 0.0061 0.0033 'International Tables Vol C Tables 4.2.6.8 and 6.1.1.4'

loop_
_geom_angle_atom_site_label_1
_geom_angle_atom_site_label_2
_geom_angle_atom_site_label_3
_geom_angle
_geom_angle_site_symmetry_3
N1 C1 C2 122.9(4) .
N1 C1 H1 118.6 .
C2 C1 H1 118.6 .
C3 C2 C1 119.2(4) .
C3 C2 H2 120.4 .
C1 C2 H2 120.4 .
C2 C3 C4 119.0(5) .
C2 C3 H3 120.5 .
C4 C3 H3 120.5 .
C5 C4 C3 119.0(4) .
C5 C4 H4 120.5 .
C3 C4 H4 120.5 .
N1 C5 C4 122.3(4) .
N1 C5 C6 114.0(4) .
C4 C5 C6 123.7(3) .
N4 C6 N2 123.0(3) .
N4 C6 C5 122.8(3) .
N2 C6 C5 114.1(3) .
N5 C7 N2 122.7(3) .
N5 C7 C8 123.2(3) .
N2 C7 C8 114.1(3) .
N3 C8 C9 122.6(4) .
N3 C8 C7 114.3(4) .
C9 C8 C7 123.1(4) .
C10 C9 C8 118.8(3) .
C10 C9 H9 120.6 .
C8 C9 H9 120.6 .
C9 C10 C11 119.1(4) .
C9 C10 H10 120.4 .
C11 C10 H10 120.4 .
C12 C11 C10 118.4(4) .
C12 C11 H11 120.8 .
C10 C11 H11 120.8 .
N3 C12 C11 123.1(4) .
N3 C12 H12 118.5 .
C11 C12 H12 118.5 .
F1 B1 F2 110.4(3) .
F1 B1 N5 111.0(6) .
F2 B1 N5 109.8(6) .
F1 B1 N4 110.7(6) .
F2 B1 N4 110.1(5) .
N5 B1 N4 104.7(3) .
N6 Fe1 N2 169.95(10) .
N6 Fe1 N9 92.72(10) .
N2 Fe1 N9 97.32(10) .
N6 Fe1 N1 105.46(14) .
N2 Fe1 N1 73.94(12) .
N9 Fe1 N1 90.4(2) .
N6 Fe1 N3 107.17(14) .
N2 Fe1 N3 73.87(11) .
N9 Fe1 N3 88.4(2) .
N1 Fe1 N3 147.37(10) .
N6 Fe1 N6 78.00(10) 3_766
N2 Fe1 N6 91.98(9) 3_766
N9 Fe1 N6 170.63(11) 3_766
N1 Fe1 N6 93.25(13) 3_766
N3 Fe1 N6 93.08(13) 3_766
C1 N1 C5 117.6(4) .
C1 N1 Fe1 124.9(3) .
C5 N1 Fe1 117.5(3) .
C7 N2 C6 119.3(2) .
C7 N2 Fe1 120.1(2) .
C6 N2 Fe1 120.4(2) .
C12 N3 C8 118.0(4) .
C12 N3 Fe1 124.4(3) .
C8 N3 Fe1 117.6(3) .
C6 N4 B1 122.9(4) .
C6 N4 H4A 116(3) .
B1 N4 H4A 121(3) .
C7 N5 B1 123.1(4) .
C7 N5 H5A 119(3) .
B1 N5 H5A 117(3) .
N7 N6 Fe1 129.1(2) .
N7 N6 Fe1 127.9(2) 3_766
Fe1 N6 Fe1 102.00(10) 3_766
N8 N7 N6 179.4(5) .
N10 N9 Fe1 120.3(2) .
N11 N10 N9 177.1(10) .

loop_
_geom_bond_atom_site_label_1
_geom_bond_atom_site_label_2
_geom_bond_distance
_geom_bond_site_symmetry_2
C1 N1 1.343(5) .
C1 C2 1.379(6) .
C1 H1 0.9500 .
C2 C3 1.373(7) .
C2 H2 0.9500 .
C3 C4 1.385(7) .
C3 H3 0.9500 .
C4 C5 1.381(7) .
C4 H4 0.9500 .
C5 N1 1.358(5) .
C5 C6 1.490(5) .
C6 N4 1.299(4) .
C6 N2 1.347(4) .
C7 N5 1.301(4) .
C7 N2 1.345(4) .
C7 C8 1.494(6) .
C8 N3 1.338(5) .
C8 C9 1.379(7) .
C9 C10 1.379(7) .
C9 H9 0.9500 .
C10 C11 1.383(6) .
C10 H10 0.9500 .
C11 C12 1.376(6) .
C11 H11 0.9500 .
C12 N3 1.337(5) .
C12 H12 0.9500 .
B1 F1 1.380(4) .
B1 F2 1.382(4) .
B1 N5 1.541(9) .
B1 N4 1.544(9) .
Fe1 N6 2.063(3) .
Fe1 N2 2.120(2) .
Fe1 N9 2.168(2) .
Fe1 N1 2.191(3) .
Fe1 N3 2.195(3) .
Fe1 N6 2.240(3) 3_766
N4 H4A 0.84(2) .
N5 H5A 0.84(2) .
N6 N7 1.167(4) .
N7 N8 1.148(4) .
N9 N10 1.172(4) .
N10 N11 1.170(4) .

loop_
_geom_hbond_atom_site_label_D
_geom_hbond_atom_site_label_H
_geom_hbond_atom_site_label_A
_geom_hbond_distance_DH
_geom_hbond_distance_HA
_geom_hbond_distance_DA
_geom_hbond_angle_DHA
_geom_hbond_site_symmetry_A
_geom_hbond_publ_flag
C4 H4 N11 0.95 2.54 3.463(5) 162.9 3_666 yes
C9 H9 N11 0.95 2.49 3.405(5) 163.1 2_645 yes
N4 H4A N11 0.84(2) 2.09(3) 2.897(7) 160(4) 3_666 yes
N5 H5A N11 0.84(2) 2.05(2) 2.877(7) 165(4) 2_645 yes
C4 H4 N11 0.95 2.54 3.463(5) 162.9 3_666 yes
C9 H9 N11 0.95 2.49 3.405(5) 163.1 2_645 yes
N4 H4A N11 0.84(2) 2.09(3) 2.897(7) 160(4) 3_666 yes
N5 H5A N11 0.84(2) 2.05(2) 2.877(7) 165(4) 2_645 yes

loop_
_geom_torsion_atom_site_label_1
_geom_torsion_atom_site_label_2
_geom_torsion_atom_site_label_3
_geom_torsion_atom_site_label_4
_geom_torsion
N1 C1 C2 C3 -1.1(7)
C1 C2 C3 C4 -0.2(7)
C2 C3 C4 C5 1.0(6)
C3 C4 C5 N1 -0.5(5)
C3 C4 C5 C6 178.7(4)
N1 C5 C6 N4 178.8(3)
C4 C5 C6 N4 -0.5(6)
N1 C5 C6 N2 -1.5(4)
C4 C5 C6 N2 179.3(3)
N5 C7 C8 N3 -178.5(3)
N2 C7 C8 N3 0.8(5)
N5 C7 C8 C9 0.8(6)
N2 C7 C8 C9 -179.8(3)
N3 C8 C9 C10 1.0(5)
C7 C8 C9 C10 -178.2(4)
C8 C9 C10 C11 0.2(5)
C9 C10 C11 C12 -1.8(6)
C10 C11 C12 N3 2.5(6)
C2 C1 N1 C5 1.6(6)
C2 C1 N1 Fe1 -179.1(3)
C4 C5 N1 C1 -0.8(6)
C6 C5 N1 C1 180.0(3)
C4 C5 N1 Fe1 179.9(3)
C6 C5 N1 Fe1 0.6(4)
N5 C7 N2 C6 -5.5(4)
C8 C7 N2 C6 175.1(3)
N5 C7 N2 Fe1 179.7(2)
C8 C7 N2 Fe1 0.4(4)
N4 C6 N2 C7 6.7(5)
C5 C6 N2 C7 -173.0(3)
N4 C6 N2 Fe1 -178.6(2)
C5 C6 N2 Fe1 1.7(4)
C11 C12 N3 C8 -1.4(6)
C11 C12 N3 Fe1 179.2(3)
C9 C8 N3 C12 -0.5(6)
C7 C8 N3 C12 178.9(3)
C9 C8 N3 Fe1 179.0(3)
C7 C8 N3 Fe1 -1.6(4)
N2 C6 N4 B1 8.5(5)
C5 C6 N4 B1 -171.8(3)
F1 B1 N4 C6 -140.2(4)
F2 B1 N4 C6 97.4(5)
N5 B1 N4 C6 -20.5(4)
N2 C7 N5 B1 -10.8(5)
C8 C7 N5 B1 168.5(3)
F1 B1 N5 C7 141.2(5)
F2 B1 N5 C7 -96.4(5)
N4 B1 N5 C7 21.7(4)
